data_2017120
loop_
_publ_author_name
'Rozycka-Sokolowska, Ewa'
'Marciniak, Bernard'

_publ_section_title
;
 4-Chloro-1-naphthol
;
_journal_coeditor_code SK3305
_journal_issue 5
_journal_name_full 'Acta Crystallographica Section C'
_journal_page_first o207
_journal_page_last o210
_journal_paper_doi 10.1107/S0108270109010063
_journal_volume 65
_journal_year 2009
_chemical_formula_iupac 'C10 H7 Cl O'
_chemical_formula_moiety 'C10 H7 Cl O'
_chemical_formula_sum 'C10 H7 Cl O'
_chemical_formula_weight 178.61
_chemical_name_common 4-chloro-1-hydroxynaphthalene
_chemical_name_systematic
;
4-Chloro-1-naphthol
;
_space_group_IT_number 33
_symmetry_cell_setting orthorhombic
_symmetry_space_group_name_Hall 'P 2c -2n'
_symmetry_space_group_name_H-M 'P n a 21'
_atom_sites_solution_hydrogens geom
_atom_sites_solution_primary direct
_atom_sites_solution_secondary difmap
_audit_creation_method SHELXL97
_cell_angle_alpha 90.00
_cell_angle_beta 90.00
_cell_angle_gamma 90.00
_cell_formula_units_Z 4
_cell_length_a 11.7106(8)
_cell_length_b 16.9105(8)
_cell_length_c 4.1894(3)
_cell_measurement_reflns_used 4455
_cell_measurement_temperature 290(2)
_cell_measurement_theta_max 25.02
_cell_measurement_theta_min 2.41
_cell_volume 829.64(9)
_computing_cell_refinement 'CrysAlis RED (Oxford Diffraction, 2008)'
_computing_data_collection 'CrysAlis CCD (Oxford Diffraction, 2008)'
_computing_data_reduction 'CrysAlis RED (Oxford Diffraction, 2008)'
_computing_molecular_graphics 'PLATON (Spek, 2009) and DIAMOND (Brandenburg, 2006)'
_computing_publication_material 'publCIF (Westrip, 2009)'
_computing_structure_refinement 'SHELXL97 (Sheldrick, 2008)'
_computing_structure_solution 'SHELXS97 (Sheldrick, 2008)'
_diffrn_ambient_temperature 290(2)
_diffrn_measured_fraction_theta_full 0.987
_diffrn_measured_fraction_theta_max 0.987
_diffrn_measurement_device_type 'Oxford Xcalibur3 CCD area-detector'
_diffrn_measurement_method \w
_diffrn_radiation_monochromator graphite
_diffrn_radiation_source 'Enhance (Mo) X-ray Source'
_diffrn_radiation_type MoK\a
_diffrn_radiation_wavelength 0.71073
_diffrn_reflns_av_R_equivalents 0.0236
_diffrn_reflns_av_sigmaI/netI 0.0199
_diffrn_reflns_limit_h_max 13
_diffrn_reflns_limit_h_min -13
_diffrn_reflns_limit_k_max 20
_diffrn_reflns_limit_k_min -18
_diffrn_reflns_limit_l_max 3
_diffrn_reflns_limit_l_min -4
_diffrn_reflns_number 4455
_diffrn_reflns_theta_full 25.02
_diffrn_reflns_theta_max 25.02
_diffrn_reflns_theta_min 2.41
_diffrn_standards_decay_% 0
_diffrn_standards_interval_count 0
_diffrn_standards_interval_time 0
_diffrn_standards_number 0
_exptl_absorpt_coefficient_mu 0.400
_exptl_absorpt_correction_T_max 0.973
_exptl_absorpt_correction_T_min 0.945
_exptl_absorpt_correction_type multi-scan
_exptl_absorpt_process_details '(CrysAlis RED; Oxford Diffraction, 2008)'
_exptl_crystal_colour white
_exptl_crystal_density_diffrn 1.430
_exptl_crystal_density_method 'not measured'
_exptl_crystal_description columnar
_exptl_crystal_F_000 368
_exptl_crystal_size_max 0.49
_exptl_crystal_size_mid 0.13
_exptl_crystal_size_min 0.08
_refine_diff_density_max 0.134
_refine_diff_density_min -0.147
_refine_ls_abs_structure_details 'Flack (1983), with 289 Friedel pairs'
_refine_ls_abs_structure_Flack 0.07(13)
_refine_ls_extinction_coef 0.026(3)
_refine_ls_extinction_expression Fc^*^=kFc[1+0.001xFc^2^\l^3^/sin(2\q)]^-1/4^
_refine_ls_extinction_method 'SHELXL (Sheldrick, 2008)'
_refine_ls_goodness_of_fit_ref 1.128
_refine_ls_hydrogen_treatment mixed
_refine_ls_matrix_type full
_refine_ls_number_parameters 114
_refine_ls_number_reflns 1116
_refine_ls_number_restraints 1
_refine_ls_restrained_S_all 1.127
_refine_ls_R_factor_all 0.0447
_refine_ls_R_factor_gt 0.0273
_refine_ls_shift/su_max 0.001
_refine_ls_shift/su_mean 0.000
_refine_ls_structure_factor_coef Fsqd
_refine_ls_weighting_details 'calc w = 1/[\s^2^(Fo^2^)+(0.0371P)^2^+0.0846P] where P=(Fo^2^+2Fc^2^)/3'
_refine_ls_weighting_scheme calc
_refine_ls_wR_factor_gt 0.0634
_refine_ls_wR_factor_ref 0.0785
_reflns_number_gt 854
_reflns_number_total 1116
_reflns_threshold_expression I>2\s(I)
_cod_data_source_file sk3305.cif
_cod_data_source_block I
_cod_original_sg_symbol_H-M Pna21
_cod_database_code 2017120
_cod_database_fobs_code 2017120

loop_
_symmetry_equiv_pos_as_xyz
'x, y, z'
'-x, -y, z+1/2'
'x+1/2, -y+1/2, z'
'-x+1/2, y+1/2, z+1/2'

loop_
_atom_site_type_symbol
_atom_site_label
_atom_site_fract_x
_atom_site_fract_y
_atom_site_fract_z
_atom_site_U_iso_or_equiv
_atom_site_adp_type
_atom_site_calc_flag
_atom_site_refinement_flags
_atom_site_occupancy
_atom_site_disorder_assembly
_atom_site_disorder_group
Cl Cl1 0.74761(7) 0.66988(3) 0.0504(4) 0.0830(3) Uani d . 1 . .
O O1 0.92790(18) 0.98825(11) -0.2365(6) 0.0671(6) Uani d . 1 . .
H H1 0.978(4) 0.984(2) -0.393(11) 0.124(16) Uiso d . 1 . .
C C1 0.8866(2) 0.91225(13) -0.1798(7) 0.0513(6) Uani d . 1 . .
C C2 0.9425(2) 0.84651(17) -0.2788(8) 0.0642(8) Uani d . 1 . .
H H2 1.0101 0.8510 -0.3941 0.077 Uiso calc R 1 . .
C C3 0.8976(2) 0.77132(15) -0.2056(8) 0.0654(8) Uani d . 1 . .
H H3 0.9358 0.7261 -0.2727 0.078 Uiso calc R 1 . .
C C4 0.7990(2) 0.76443(14) -0.0382(7) 0.0542(7) Uani d . 1 . .
C C5 0.73768(19) 0.83158(11) 0.0692(8) 0.0434(5) Uani d . 1 . .
C C6 0.6339(2) 0.82760(14) 0.2403(7) 0.0584(7) Uani d . 1 . .
H H6 0.6020 0.7785 0.2864 0.070 Uiso calc R 1 . .
C C7 0.5796(2) 0.89487(16) 0.3390(7) 0.0636(8) Uani d . 1 . .
H H7 0.5110 0.8911 0.4501 0.076 Uiso calc R 1 . .
C C8 0.6263(2) 0.96944(14) 0.2743(8) 0.0615(7) Uani d . 1 . .
H H8 0.5893 1.0147 0.3463 0.074 Uiso calc R 1 . .
C C9 0.7257(2) 0.97619(14) 0.1065(6) 0.0527(7) Uani d . 1 . .
H H9 0.7552 1.0261 0.0623 0.063 Uiso calc R 1 . .
C C10 0.78430(19) 0.90787(13) -0.0009(6) 0.0448(6) Uani d . 1 . .

loop_
_atom_site_aniso_label
_atom_site_aniso_U_11
_atom_site_aniso_U_22
_atom_site_aniso_U_33
_atom_site_aniso_U_12
_atom_site_aniso_U_13
_atom_site_aniso_U_23
Cl1 0.1126(6) 0.0367(3) 0.0997(6) -0.0026(3) -0.0003(5) -0.0013(5)
O1 0.0734(13) 0.0641(11) 0.0637(13) -0.0243(9) 0.0043(12) 0.0000(12)
C1 0.0531(15) 0.0538(14) 0.0470(17) -0.0116(11) -0.0056(13) 0.0009(14)
C2 0.0552(17) 0.0721(17) 0.065(2) 0.0017(13) 0.0067(15) -0.0056(16)
C3 0.0706(18) 0.0561(15) 0.069(2) 0.0149(12) 0.0005(17) -0.0106(16)
C4 0.0633(17) 0.0401(13) 0.0593(18) 0.0021(10) -0.0095(13) -0.0035(12)
C5 0.0482(13) 0.0376(10) 0.0444(13) -0.0032(9) -0.0070(12) 0.0004(12)
C6 0.0619(17) 0.0467(14) 0.0666(19) -0.0086(10) -0.0002(15) 0.0046(14)
C7 0.0551(16) 0.0663(18) 0.069(2) 0.0030(12) 0.0081(15) 0.0035(16)
C8 0.0700(18) 0.0490(14) 0.0654(18) 0.0130(11) -0.0015(16) 0.0006(17)
C9 0.0659(17) 0.0375(11) 0.0546(18) 0.0016(10) -0.0042(14) -0.0006(12)
C10 0.0487(14) 0.0431(12) 0.0425(15) -0.0033(9) -0.0098(11) -0.0001(11)

loop_
_atom_type_symbol
_atom_type_description
_atom_type_scat_dispersion_real
_atom_type_scat_dispersion_imag
_atom_type_scat_source
C C 0.0033 0.0016 'International Tables Vol C Tables 4.2.6.8 and 6.1.1.4'
H H 0.0000 0.0000 'International Tables Vol C Tables 4.2.6.8 and 6.1.1.4'
O O 0.0106 0.0060 'International Tables Vol C Tables 4.2.6.8 and 6.1.1.4'
Cl Cl 0.1484 0.1585 'International Tables Vol C Tables 4.2.6.8 and 6.1.1.4'

loop_
_geom_angle_atom_site_label_1
_geom_angle_atom_site_label_2
_geom_angle_atom_site_label_3
_geom_angle_site_symmetry_1
_geom_angle_site_symmetry_3
_geom_angle
_geom_angle_publ_flag
C1 O1 H1 . . 106(2) ?
C2 C1 O1 . . 122.4(3) ?
C2 C1 C10 . . 121.9(2) ?
O1 C1 C10 . . 115.6(2) ?
C1 C2 C3 . . 119.5(3) y
C1 C2 H2 . . 120.2 ?
C3 C2 H2 . . 120.2 ?
C4 C3 C2 . . 120.5(2) y
C4 C3 H3 . . 119.7 ?
C2 C3 H3 . . 119.7 ?
C3 C4 C5 . . 121.8(2) y
C3 C4 Cl1 . . 118.79(19) ?
C5 C4 Cl1 . . 119.4(2) ?
C6 C5 C4 . . 124.0(2) y
C6 C5 C10 . . 118.4(2) y
C4 C5 C10 . . 117.6(3) y
C7 C6 C5 . . 120.9(2) y
C7 C6 H6 . . 119.5 ?
C5 C6 H6 . . 119.5 ?
C6 C7 C8 . . 120.6(3) y
C6 C7 H7 . . 119.7 ?
C8 C7 H7 . . 119.7 ?
C9 C8 C7 . . 120.5(2) y
C9 C8 H8 . . 119.7 ?
C7 C8 H8 . . 119.7 ?
C8 C9 C10 . . 120.6(2) y
C8 C9 H9 . . 119.7 ?
C10 C9 H9 . . 119.7 ?
C1 C10 C9 . . 122.4(2) y
C1 C10 C5 . . 118.6(2) y
C9 C10 C5 . . 119.0(2) y

loop_
_geom_bond_atom_site_label_1
_geom_bond_atom_site_label_2
_geom_bond_site_symmetry_2
_geom_bond_distance
_geom_bond_publ_flag
Cl1 C4 . 1.748(3) y
O1 C1 . 1.394(3) y
O1 H1 . 0.88(4) ?
C1 C2 . 1.355(4) y
C1 C10 . 1.415(3) y
C2 C3 . 1.410(4) y
C2 H2 . 0.9300 ?
C3 C4 . 1.356(4) y
C3 H3 . 0.9300 ?
C4 C5 . 1.417(3) y
C5 C6 . 1.413(4) y
C5 C10 . 1.431(3) y
C6 C7 . 1.367(4) y
C6 H6 . 0.9300 ?
C7 C8 . 1.401(4) y
C7 H7 . 0.9300 ?
C8 C9 . 1.364(4) y
C8 H8 . 0.9300 ?
C9 C10 . 1.417(3) y
C9 H9 . 0.9300 ?

loop_
_geom_hbond_atom_site_label_D
_geom_hbond_atom_site_label_H
_geom_hbond_atom_site_label_A
_geom_hbond_site_symmetry_A
_geom_hbond_distance_DH
_geom_hbond_distance_HA
_geom_hbond_distance_DA
_geom_hbond_angle_DHA
_geom_hbond_publ_flag
O1 H1 O1 2_774 0.88(4) 1.87(4) 2.720(3) 160(3) yes
C6 H6 Cl1 . 0.93 2.69 3.085(3) 106 yes
C9 H9 O1 . 0.93 2.46 2.777(3) 100 yes

loop_
_geom_torsion_atom_site_label_1
_geom_torsion_atom_site_label_2
_geom_torsion_atom_site_label_3
_geom_torsion_atom_site_label_4
_geom_torsion_site_symmetry_1
_geom_torsion_site_symmetry_2
_geom_torsion_site_symmetry_3
_geom_torsion_site_symmetry_4
_geom_torsion
_geom_torsion_publ_flag
O1 C1 C2 C3 . . . . 178.2(3) ?
C10 C1 C2 C3 . . . . 0.7(4) ?
C1 C2 C3 C4 . . . . 0.1(5) ?
C2 C3 C4 C5 . . . . 0.0(5) ?
C2 C3 C4 Cl1 . . . . -179.3(3) ?
C3 C4 C5 C6 . . . . 179.0(3) ?
Cl1 C4 C5 C6 . . . . -1.7(4) ?
C3 C4 C5 C10 . . . . -0.9(4) ?
Cl1 C4 C5 C10 . . . . 178.3(2) ?
C4 C5 C6 C7 . . . . 179.5(3) ?
C10 C5 C6 C7 . . . . -0.5(5) ?
C5 C6 C7 C8 . . . . -0.4(5) ?
C6 C7 C8 C9 . . . . 1.2(5) ?
C7 C8 C9 C10 . . . . -1.0(4) ?
C2 C1 C10 C9 . . . . 179.4(3) ?
O1 C1 C10 C9 . . . . 1.7(4) ?
C2 C1 C10 C5 . . . . -1.7(4) ?
O1 C1 C10 C5 . . . . -179.3(3) ?
C8 C9 C10 C1 . . . . 179.0(3) ?
C8 C9 C10 C5 . . . . 0.0(4) ?
C6 C5 C10 C1 . . . . -178.3(3) ?
C4 C5 C10 C1 . . . . 1.7(4) ?
C6 C5 C10 C9 . . . . 0.8(4) ?
C4 C5 C10 C9 . . . . -179.3(3) ?

loop_
_cod_related_entry_id
_cod_related_entry_database
_cod_related_entry_code
1 ChemSpider 11294
